data_4307578
loop_
_publ_author_name
'Wen Zhang'
'Fei Zhao'
'Tao Liu'
'Mei Yuan'
'Zhe-Ming Wang'
'Song Gao'

_publ_section_title
;
Spin Crossover in a Series of Iron(II) Complexes of
2-(2-Alkyl-2H-tetrazol-5-yl)-1,10-phenanthroline: Effects of Alkyl Side
Chain, Solvent, and Anion
;
_journal_name_full 'Inorganic Chemistry'
_journal_page_first 2541
_journal_page_last 2555
_journal_paper_doi 10.1021/ic062062h
_journal_volume 46
_journal_year 2007
_chemical_formula_sum 'C40 H44 Cl2 Fe N12 O8'
_chemical_formula_weight 947.62
_chemical_name_systematic
; 
 ? 
;
_space_group_IT_number 15
_symmetry_cell_setting monoclinic
_symmetry_space_group_name_Hall '-C 2yc'
_symmetry_space_group_name_H-M 'C 1 2/c 1'
_atom_sites_solution_hydrogens geom
_atom_sites_solution_primary direct
_atom_sites_solution_secondary difmap
_audit_creation_method SHELXL-97
_cell_angle_alpha 90.00
_cell_angle_beta 125.8000(10)
_cell_angle_gamma 90.00
_cell_formula_units_Z 4
_cell_length_a 23.7115(4)
_cell_length_b 12.4063(3)
_cell_length_c 18.5960(6)
_cell_measurement_reflns_used 11383
_cell_measurement_temperature 293(2)
_cell_measurement_theta_max 25.028
_cell_measurement_theta_min 3.395
_cell_volume 4436.9(2)
_computing_cell_refinement 'HKL Scalepack (Otwinowski & Minor, 1997)'
_computing_data_collection 'KappaCCD (Nonius B. V., 1998)'
_computing_data_reduction 'HKL Denzo (Otwinowski & Minor, 1997) & maXus (Mackay et al., 1998)'
_computing_molecular_graphics 'Bruker SHELXTL V5.1 (Sheldrick, 1998)'
_computing_publication_material 'SHELXL-97 (Sheldrick, 1997)'
_computing_structure_refinement 'SHELXL-97 (Sheldrick, 1997)'
_computing_structure_solution 'SHELXS-97 (Sheldrick, 1990)'
_diffrn_ambient_temperature 293(2)
_diffrn_detector_area_resol_mean 0.76
_diffrn_measured_fraction_theta_full 0.993
_diffrn_measured_fraction_theta_max 0.993
_diffrn_measurement_device_type 'NONIUS KappaCCD'
_diffrn_measurement_method CCD
_diffrn_radiation_monochromator graphite
_diffrn_radiation_source 'fine-focus sealed tube'
_diffrn_radiation_type MoK\a
_diffrn_radiation_wavelength 0.71073
_diffrn_reflns_av_R_equivalents 0.1410
_diffrn_reflns_av_sigmaI/netI 0.1473
_diffrn_reflns_limit_h_max 28
_diffrn_reflns_limit_h_min -28
_diffrn_reflns_limit_k_max 14
_diffrn_reflns_limit_k_min -14
_diffrn_reflns_limit_l_max 22
_diffrn_reflns_limit_l_min -21
_diffrn_reflns_number 14564
_diffrn_reflns_theta_full 25.13
_diffrn_reflns_theta_max 25.13
_diffrn_reflns_theta_min 3.44
_exptl_absorpt_coefficient_mu 0.525
_exptl_absorpt_correction_T_max 0.974
_exptl_absorpt_correction_T_min 0.836
_exptl_absorpt_correction_type empirical
_exptl_absorpt_process_details '(Blessing, 1995, 1997)'
_exptl_crystal_colour red
_exptl_crystal_density_diffrn 1.419
_exptl_crystal_density_method 'not measured'
_exptl_crystal_description needle
_exptl_crystal_F_000 1968
_exptl_crystal_size_max 0.25
_exptl_crystal_size_mid 0.15
_exptl_crystal_size_min 0.08
_refine_diff_density_max 0.696
_refine_diff_density_min -0.493
_refine_diff_density_rms 0.073
_refine_ls_extinction_method none
_refine_ls_goodness_of_fit_ref 0.943
_refine_ls_hydrogen_treatment mixed
_refine_ls_matrix_type full
_refine_ls_number_parameters 285
_refine_ls_number_reflns 3934
_refine_ls_number_restraints 0
_refine_ls_restrained_S_all 0.943
_refine_ls_R_factor_all 0.1718
_refine_ls_R_factor_gt 0.0722
_refine_ls_shift/su_max 0.000
_refine_ls_shift/su_mean 0.000
_refine_ls_structure_factor_coef Fsqd
_refine_ls_weighting_details 'calc w=1/[\s^2^(Fo^2^)+(0.1240P)^2^+0.0000P] where P=(Fo^2^+2Fc^2^)/3'
_refine_ls_weighting_scheme calc
_refine_ls_wR_factor_gt 0.1882
_refine_ls_wR_factor_ref 0.2233
_reflns_number_gt 1783
_reflns_number_total 3934
_reflns_threshold_expression >2sigma(I)
_cod_data_source_file ic062062hsi20061026_105250_13.cif
_cod_data_source_block 7a
_cod_depositor_comments
;
The following automatic conversions were performed:
'_symmetry_cell_setting' value 'Monoclinic' changed to 'monoclinic'
according to '/home/saulius/struct/CIF-dictionaries/cif_core.dic'
dictionary named 'cif_core.dic' version 2.4.1 from 2010-06-29.

Automatic conversion script
Id: cif_fix_enum 1527 2010-12-29 10:47:43Z saulius 
;
_cod_original_cell_volume 4436.86(19)
_cod_database_code 4307578

loop_
_symmetry_equiv_pos_as_xyz
'x, y, z'
'-x, y, -z+1/2'
'x+1/2, y+1/2, z'
'-x+1/2, y+1/2, -z+1/2'
'-x, -y, -z'
'x, -y, z-1/2'
'-x+1/2, -y+1/2, -z'
'x+1/2, -y+1/2, z-1/2'

loop_
_atom_site_label
_atom_site_type_symbol
_atom_site_fract_x
_atom_site_fract_y
_atom_site_fract_z
_atom_site_U_iso_or_equiv
_atom_site_adp_type
_atom_site_occupancy
_atom_site_symmetry_multiplicity
_atom_site_calc_flag
_atom_site_refinement_flags
_atom_site_disorder_assembly
_atom_site_disorder_group
Fe1 Fe 0.5000 0.55811(8) 0.2500 0.0396(4) Uani 1 2 d S . .
Cl1 Cl 0.75835(11) 0.61779(19) 0.30501(15) 0.0899(7) Uani 1 1 d . . .
N1 N 0.5418(2) 0.4455(3) 0.2180(3) 0.0427(11) Uani 1 1 d . . .
N2 N 0.4325(2) 0.5609(4) 0.1251(3) 0.0400(11) Uani 1 1 d . . .
N3 N 0.4375(2) 0.6725(3) 0.2373(3) 0.0407(11) Uani 1 1 d . . .
N4 N 0.4360(3) 0.7422(4) 0.2896(3) 0.0503(12) Uani 1 1 d . . .
N5 N 0.3852(3) 0.8089(4) 0.2348(4) 0.0559(13) Uani 1 1 d . . .
N6 N 0.3518(3) 0.7866(4) 0.1490(3) 0.0511(12) Uani 1 1 d . . .
C1 C 0.6009(3) 0.3898(5) 0.2670(4) 0.0561(16) Uani 1 1 d . . .
H1 H 0.6292 0.4001 0.3281 0.067 Uiso 1 1 calc R . .
C2 C 0.6218(4) 0.3161(5) 0.2295(5) 0.0646(18) Uani 1 1 d . . .
H2 H 0.6633 0.2786 0.2659 0.078 Uiso 1 1 calc R . .
C3 C 0.5820(4) 0.2992(5) 0.1408(5) 0.0633(18) Uani 1 1 d . . .
H3 H 0.5962 0.2502 0.1165 0.076 Uiso 1 1 calc R . .
C4 C 0.5193(3) 0.3561(5) 0.0855(4) 0.0527(16) Uani 1 1 d . . .
C5 C 0.4729(4) 0.3504(5) -0.0089(4) 0.0627(18) Uani 1 1 d . . .
H5 H 0.4829 0.3021 -0.0383 0.075 Uiso 1 1 calc R . .
C6 C 0.4152(4) 0.4121(5) -0.0575(4) 0.0647(19) Uani 1 1 d . . .
H6 H 0.3868 0.4054 -0.1190 0.078 Uiso 1 1 calc R . .
C7 C 0.3973(3) 0.4876(5) -0.0154(4) 0.0521(16) Uani 1 1 d . . .
C8 C 0.3417(3) 0.5617(5) -0.0573(4) 0.0633(18) Uani 1 1 d . . .
H8 H 0.3105 0.5621 -0.1188 0.076 Uiso 1 1 calc R . .
C9 C 0.3335(3) 0.6332(5) -0.0080(4) 0.0592(17) Uani 1 1 d . . .
H9 H 0.2969 0.6823 -0.0359 0.071 Uiso 1 1 calc R . .
C10 C 0.3801(3) 0.6322(4) 0.0842(4) 0.0433(14) Uani 1 1 d . . .
C11 C 0.4418(3) 0.4921(4) 0.0768(3) 0.0428(14) Uani 1 1 d . . .
C12 C 0.5021(3) 0.4279(4) 0.1280(3) 0.0420(14) Uani 1 1 d . . .
C13 C 0.3855(3) 0.6999(4) 0.1521(4) 0.0439(14) Uani 1 1 d . . .
C14 C 0.3668(4) 0.8997(5) 0.2690(5) 0.074(2) Uani 1 1 d . . .
H14A H 0.3303 0.9418 0.2193 0.088 Uiso 1 1 calc R . .
H14B H 0.3486 0.8711 0.3001 0.088 Uiso 1 1 calc R . .
C15 C 0.4243(7) 0.9692(11) 0.3277(12) 0.259(11) Uani 1 1 d . . .
H15A H 0.4023 1.0395 0.3124 0.311 Uiso 1 1 calc R . .
H15B H 0.4336 0.9522 0.3846 0.311 Uiso 1 1 calc R . .
C16 C 0.4833(7) 0.9913(10) 0.3489(9) 0.162(5) Uani 1 1 d . . .
H16A H 0.4745 1.0088 0.2924 0.194 Uiso 1 1 calc R . .
H16B H 0.5058 0.9214 0.3647 0.194 Uiso 1 1 calc R . .
C17 C 0.5377(7) 1.0601(11) 0.4070(12) 0.231(9) Uani 1 1 d . . .
H17A H 0.5177 1.1315 0.3866 0.277 Uiso 1 1 calc R . .
H17B H 0.5435 1.0502 0.4627 0.277 Uiso 1 1 calc R . .
C18 C 0.5973(11) 1.0708(16) 0.4293(12) 0.269(11) Uani 1 1 d . . .
H18A H 0.5932 1.0629 0.3745 0.323 Uiso 1 1 calc R . .
H18B H 0.6210 1.0063 0.4635 0.323 Uiso 1 1 calc R . .
C19 C 0.6522(13) 1.162(3) 0.480(2) 0.332(15) Uani 1 1 d . . .
H19A H 0.6376 1.2271 0.4443 0.399 Uiso 1 1 calc R . .
H19B H 0.6584 1.1789 0.5353 0.399 Uiso 1 1 calc R . .
C20 C 0.7074(16) 1.126(3) 0.495(2) 0.46(3) Uani 1 1 d . . .
H20A H 0.7438 1.1786 0.5279 0.683 Uiso 1 1 calc R . .
H20B H 0.7007 1.1123 0.4395 0.683 Uiso 1 1 calc R . .
H20C H 0.7201 1.0607 0.5282 0.683 Uiso 1 1 calc R . .
O1 O 0.8217(4) 0.6206(6) 0.3853(5) 0.170(3) Uani 1 1 d . . .
O2 O 0.7016(5) 0.5812(7) 0.2966(8) 0.213(4) Uani 1 1 d . . .
O3 O 0.7425(5) 0.7288(8) 0.2824(7) 0.204(4) Uani 1 1 d . . .
O4 O 0.7659(5) 0.5694(12) 0.2505(8) 0.364(10) Uani 1 1 d . . .

loop_
_atom_site_aniso_label
_atom_site_aniso_U_11
_atom_site_aniso_U_22
_atom_site_aniso_U_33
_atom_site_aniso_U_23
_atom_site_aniso_U_13
_atom_site_aniso_U_12
Fe1 0.0368(8) 0.0420(7) 0.0386(7) 0.000 0.0212(6) 0.000
Cl1 0.0552(14) 0.0924(16) 0.1061(17) -0.0265(13) 0.0381(13) -0.0030(12)
N1 0.041(3) 0.044(3) 0.043(3) 0.003(2) 0.024(3) 0.002(2)
N2 0.033(3) 0.044(3) 0.039(3) 0.000(2) 0.018(2) -0.005(2)
N3 0.036(3) 0.044(3) 0.044(3) -0.003(2) 0.025(3) -0.003(2)
N4 0.049(3) 0.050(3) 0.060(3) -0.004(3) 0.036(3) 0.003(3)
N5 0.052(4) 0.046(3) 0.077(4) -0.003(3) 0.042(3) 0.006(3)
N6 0.047(3) 0.053(3) 0.050(3) 0.003(3) 0.027(3) 0.007(3)
C1 0.052(4) 0.054(4) 0.059(4) 0.001(3) 0.031(4) 0.006(3)
C2 0.065(5) 0.057(4) 0.078(5) 0.004(4) 0.045(4) 0.013(4)
C3 0.081(5) 0.052(4) 0.081(5) -0.010(4) 0.061(5) 0.001(4)
C4 0.057(5) 0.048(4) 0.058(4) -0.008(3) 0.036(4) -0.005(3)
C5 0.076(5) 0.067(5) 0.059(5) -0.020(4) 0.047(4) -0.013(4)
C6 0.069(5) 0.084(5) 0.043(4) -0.015(4) 0.034(4) -0.011(4)
C7 0.049(4) 0.060(4) 0.042(4) -0.001(3) 0.024(4) -0.008(3)
C8 0.049(4) 0.084(5) 0.039(3) 0.002(4) 0.015(3) -0.003(4)
C9 0.050(4) 0.072(5) 0.048(4) 0.007(3) 0.024(4) 0.008(3)
C10 0.037(4) 0.046(4) 0.044(4) 0.006(3) 0.022(3) 0.001(3)
C11 0.040(4) 0.049(3) 0.039(3) -0.008(3) 0.023(3) -0.011(3)
C12 0.042(4) 0.041(3) 0.045(3) -0.002(3) 0.027(3) -0.003(3)
C13 0.035(4) 0.048(4) 0.048(4) 0.008(3) 0.023(3) 0.006(3)
C14 0.078(5) 0.057(4) 0.089(5) -0.012(4) 0.050(5) 0.012(4)
C15 0.128(11) 0.190(13) 0.46(3) -0.238(16) 0.170(15) -0.061(10)
C16 0.119(10) 0.142(10) 0.205(12) -0.087(9) 0.084(10) -0.054(9)
C17 0.090(10) 0.159(12) 0.35(2) -0.131(13) 0.077(13) -0.038(9)
C18 0.175(18) 0.33(2) 0.198(16) -0.097(15) 0.049(15) -0.126(19)
C19 0.16(2) 0.41(4) 0.36(3) 0.04(3) 0.11(3) 0.02(3)
C20 0.27(4) 0.41(4) 0.50(5) 0.23(4) 0.12(4) 0.04(4)
O1 0.119(6) 0.204(8) 0.119(6) 0.026(5) 0.031(5) -0.055(6)
O2 0.151(7) 0.175(8) 0.366(13) 0.016(7) 0.180(9) -0.031(6)
O3 0.211(10) 0.165(8) 0.285(11) 0.058(7) 0.172(9) 0.079(7)
O4 0.138(8) 0.498(18) 0.326(13) -0.310(14) 0.063(8) 0.051(10)

loop_
_atom_type_symbol
_atom_type_description
_atom_type_scat_dispersion_real
_atom_type_scat_dispersion_imag
_atom_type_scat_source
C C 0.0033 0.0016 'International Tables Vol C Tables 4.2.6.8 and 6.1.1.4'
H H 0.0000 0.0000 'International Tables Vol C Tables 4.2.6.8 and 6.1.1.4'
N N 0.0061 0.0033 'International Tables Vol C Tables 4.2.6.8 and 6.1.1.4'
O O 0.0106 0.0060 'International Tables Vol C Tables 4.2.6.8 and 6.1.1.4'
Cl Cl 0.1484 0.1585 'International Tables Vol C Tables 4.2.6.8 and 6.1.1.4'
Fe Fe 0.3463 0.8444 'International Tables Vol C Tables 4.2.6.8 and 6.1.1.4'

loop_
_geom_angle_atom_site_label_1
_geom_angle_atom_site_label_2
_geom_angle_atom_site_label_3
_geom_angle
_geom_angle_site_symmetry_1
_geom_angle_site_symmetry_3
_geom_angle_publ_flag
N2 Fe1 N2 177.9(3) 2_655 . ?
N2 Fe1 N3 78.65(19) 2_655 2_655 ?
N2 Fe1 N3 99.82(18) . 2_655 ?
N2 Fe1 N3 99.82(18) 2_655 . ?
N2 Fe1 N3 78.65(19) . . ?
N3 Fe1 N3 87.5(2) 2_655 . ?
N2 Fe1 N1 99.60(18) 2_655 . ?
N2 Fe1 N1 81.87(19) . . ?
N3 Fe1 N1 94.02(17) 2_655 . ?
N3 Fe1 N1 160.43(18) . . ?
N2 Fe1 N1 81.87(19) 2_655 2_655 ?
N2 Fe1 N1 99.60(18) . 2_655 ?
N3 Fe1 N1 160.43(18) 2_655 2_655 ?
N3 Fe1 N1 94.02(17) . 2_655 ?
N1 Fe1 N1 91.1(2) . 2_655 ?
O4 Cl1 O2 110.3(8) . . ?
O4 Cl1 O1 107.7(6) . . ?
O2 Cl1 O1 121.6(6) . . ?
O4 Cl1 O3 110.8(9) . . ?
O2 Cl1 O3 102.6(5) . . ?
O1 Cl1 O3 103.3(6) . . ?
C1 N1 C12 116.5(5) . . ?
C1 N1 Fe1 131.8(4) . . ?
C12 N1 Fe1 111.6(4) . . ?
C10 N2 C11 119.9(5) . . ?
C10 N2 Fe1 122.9(4) . . ?
C11 N2 Fe1 117.0(4) . . ?
N4 N3 C13 107.3(4) . . ?
N4 N3 Fe1 136.9(4) . . ?
C13 N3 Fe1 115.2(3) . . ?
N3 N4 N5 104.4(4) . . ?
N4 N5 N6 115.4(4) . . ?
N4 N5 C14 120.8(5) . . ?
N6 N5 C14 123.8(5) . . ?
C13 N6 N5 101.3(4) . . ?
N1 C1 C2 122.3(6) . . ?
C3 C2 C1 120.6(6) . . ?
C2 C3 C4 119.9(6) . . ?
C12 C4 C3 116.0(5) . . ?
C12 C4 C5 117.2(6) . . ?
C3 C4 C5 126.8(6) . . ?
C6 C5 C4 123.0(6) . . ?
C5 C6 C7 120.8(6) . . ?
C11 C7 C8 116.4(5) . . ?
C11 C7 C6 116.4(6) . . ?
C8 C7 C6 127.1(6) . . ?
C9 C8 C7 120.4(6) . . ?
C8 C9 C10 119.8(6) . . ?
N2 C10 C9 120.5(5) . . ?
N2 C10 C13 107.8(5) . . ?
C9 C10 C13 131.6(5) . . ?
N2 C11 C7 122.9(5) . . ?
N2 C11 C12 113.8(5) . . ?
C7 C11 C12 123.2(5) . . ?
N1 C12 C4 124.8(5) . . ?
N1 C12 C11 115.7(5) . . ?
C4 C12 C11 119.5(5) . . ?
N6 C13 N3 111.5(5) . . ?
N6 C13 C10 133.4(5) . . ?
N3 C13 C10 115.1(5) . . ?
C15 C14 N5 113.4(6) . . ?
C16 C15 C14 140.3(11) . . ?
C15 C16 C17 138.2(13) . . ?
C18 C17 C16 133.9(15) . . ?
C17 C18 C19 132(2) . . ?
C20 C19 C18 106(4) . . ?

loop_
_geom_bond_atom_site_label_1
_geom_bond_atom_site_label_2
_geom_bond_distance
_geom_bond_site_symmetry_2
_geom_bond_publ_flag
Fe1 N2 1.899(4) 2_655 ?
Fe1 N2 1.899(4) . ?
Fe1 N3 1.964(4) 2_655 ?
Fe1 N3 1.964(4) . ?
Fe1 N1 1.993(4) . ?
Fe1 N1 1.993(4) 2_655 ?
Cl1 O4 1.277(8) . ?
Cl1 O2 1.340(7) . ?
Cl1 O1 1.365(7) . ?
Cl1 O3 1.425(8) . ?
N1 C1 1.333(7) . ?
N1 C12 1.376(6) . ?
N2 C10 1.342(6) . ?
N2 C11 1.348(6) . ?
N3 N4 1.316(5) . ?
N3 C13 1.365(7) . ?
N4 N5 1.318(6) . ?
N5 N6 1.332(6) . ?
N5 C14 1.479(7) . ?
N6 C13 1.320(7) . ?
C1 C2 1.404(8) . ?
C2 C3 1.354(8) . ?
C3 C4 1.406(8) . ?
C4 C12 1.401(7) . ?
C4 C5 1.427(8) . ?
C5 C6 1.352(9) . ?
C6 C7 1.436(8) . ?
C7 C11 1.394(7) . ?
C7 C8 1.409(8) . ?
C8 C9 1.370(8) . ?
C9 C10 1.395(7) . ?
C10 C13 1.458(7) . ?
C11 C12 1.411(7) . ?
C14 C15 1.432(13) . ?
C15 C16 1.241(13) . ?
C16 C17 1.389(15) . ?
C17 C18 1.22(2) . ?
C18 C19 1.56(3) . ?
C19 C20 1.25(3) . ?
